data_1503328
loop_
_publ_author_name
'Zhang, Shu-Sheng'
'Wang, Zhi-Qian'
'Xu, Ming-Hua'
'Lin, Guo-Qiang'

_publ_section_title
;
 Chiral diene as the ligand for the synthesis of axially chiral compounds
 via palladium-catalyzed Suzuki-Miyaura coupling reaction.
;
_journal_issue 23
_journal_name_full 'Organic letters'
_journal_page_first 5546
_journal_page_last 5549
_journal_paper_doi 10.1021/ol102521q
_journal_volume 12
_journal_year 2010
_chemical_absolute_configuration ad
_chemical_formula_sum 'C20 H18'
_chemical_formula_weight 258.34
_chemical_name_systematic
; 
 ? 
;
_space_group_IT_number 19
_symmetry_cell_setting orthorhombic
_symmetry_space_group_name_Hall 'P 2ac 2ab'
_symmetry_space_group_name_H-M 'P 21 21 21'
_atom_sites_solution_hydrogens geom
_atom_sites_solution_primary direct
_atom_sites_solution_secondary difmap
_audit_creation_method SHELXL-97
_cell_angle_alpha 90.00
_cell_angle_beta 90.00
_cell_angle_gamma 90.00
_cell_formula_units_Z 4
_cell_length_a 5.3180(6)
_cell_length_b 13.1826(14)
_cell_length_c 20.997(2)
_cell_measurement_reflns_used 1646
_cell_measurement_temperature 293(2)
_cell_measurement_theta_max 39.260
_cell_measurement_theta_min 6.181
_cell_volume 1472.0(3)
_computing_cell_refinement 'Bruker SMART'
_computing_data_collection 'Bruker SMART'
_computing_data_reduction 'Bruker SHELXTL'
_computing_molecular_graphics 'Bruker SHELXTL'
_computing_publication_material 'Bruker SHELXTL'
_computing_structure_refinement 'SHELXL-97 (Sheldrick, 1997)'
_computing_structure_solution 'SHELXS-97 (Sheldrick, 1990)'
_diffrn_ambient_temperature 293(2)
_diffrn_measured_fraction_theta_full 0.984
_diffrn_measured_fraction_theta_max 0.984
_diffrn_measurement_device_type 'CCD area detector'
_diffrn_measurement_method 'phi and omega scans'
_diffrn_radiation_monochromator graphite
_diffrn_radiation_source 'fine-focus sealed tube'
_diffrn_radiation_type MoK\a
_diffrn_radiation_wavelength 0.71073
_diffrn_reflns_av_R_equivalents 0.0607
_diffrn_reflns_av_sigmaI/netI 0.0605
_diffrn_reflns_limit_h_max 6
_diffrn_reflns_limit_h_min -6
_diffrn_reflns_limit_k_max 14
_diffrn_reflns_limit_k_min -16
_diffrn_reflns_limit_l_max 25
_diffrn_reflns_limit_l_min -26
_diffrn_reflns_number 8689
_diffrn_reflns_theta_full 27.00
_diffrn_reflns_theta_max 27.00
_diffrn_reflns_theta_min 1.94
_exptl_absorpt_coefficient_mu 0.066
_exptl_absorpt_correction_T_max 1.00000
_exptl_absorpt_correction_T_min 0.76862
_exptl_absorpt_correction_type empirical
_exptl_crystal_colour colorless
_exptl_crystal_density_diffrn 1.166
_exptl_crystal_density_method 'not measured'
_exptl_crystal_F_000 552
_exptl_crystal_size_max 0.505
_exptl_crystal_size_mid 0.447
_exptl_crystal_size_min 0.432
_refine_diff_density_max 0.067
_refine_diff_density_min -0.074
_refine_diff_density_rms 0.017
_refine_ls_abs_structure_details 'Flack H D (1983), Acta Cryst. A39, 876-881'
_refine_ls_abs_structure_Flack 1(7)
_refine_ls_extinction_coef 0.0087(12)
_refine_ls_extinction_expression Fc^*^=kFc[1+0.001xFc^2^\l^3^/sin(2\q)]^-1/4^
_refine_ls_extinction_method SHELXL
_refine_ls_goodness_of_fit_ref 0.857
_refine_ls_hydrogen_treatment mixed
_refine_ls_matrix_type full
_refine_ls_number_parameters 254
_refine_ls_number_reflns 3146
_refine_ls_number_restraints 0
_refine_ls_restrained_S_all 0.857
_refine_ls_R_factor_all 0.0860
_refine_ls_R_factor_gt 0.0386
_refine_ls_shift/su_max 0.001
_refine_ls_shift/su_mean 0.000
_refine_ls_structure_factor_coef Fsqd
_refine_ls_weighting_details 'calc w=1/[\s^2^(Fo^2^)+(0.0177P)^2^+0.0000P] where P=(Fo^2^+2Fc^2^)/3'
_refine_ls_weighting_scheme calc
_refine_ls_wR_factor_gt 0.0629
_refine_ls_wR_factor_ref 0.0738
_reflns_number_gt 1668
_reflns_number_total 3146
_reflns_threshold_expression >2sigma(I)
_cod_data_source_file ol102521q_si_005.cif
_cod_data_source_block cd25278
_cod_depositor_comments
;
The following automatic conversions were performed:

'_symmetry_cell_setting' value 'Orthorhombic' changed to
'orthorhombic' according to
/home/saulius/struct/CIF-dictionaries/cif_core.dic dictionary named
'cif_core.dic' version 2.4.2 from 2011-04-26.

Automatic conversion script
Id: cif_fix_values 1715 2011-07-08 13:25:40Z adriana 
;
_cod_original_sg_symbol_H-M P2(1)2(1)2(1)
_cod_database_code 1503328

loop_
_symmetry_equiv_pos_as_xyz
'x, y, z'
'-x+1/2, -y, z+1/2'
'-x, y+1/2, -z+1/2'
'x+1/2, -y+1/2, -z'

loop_
_atom_site_label
_atom_site_type_symbol
_atom_site_fract_x
_atom_site_fract_y
_atom_site_fract_z
_atom_site_U_iso_or_equiv
_atom_site_adp_type
_atom_site_occupancy
_atom_site_symmetry_multiplicity
_atom_site_calc_flag
C1 C 0.1625(4) 0.76376(14) 0.26648(11) 0.0869(6) Uani 1 1 d
C8 C 0.3190(6) 0.68388(17) 0.30245(13) 0.1051(8) Uani 1 1 d
C7 C 0.3511(5) 0.72932(16) 0.36633(12) 0.0983(8) Uani 1 1 d
C6 C 0.2137(4) 0.81139(13) 0.37638(10) 0.0769(5) Uani 1 1 d
C5 C 0.0623(5) 0.83829(15) 0.31838(10) 0.0836(6) Uani 1 1 d
C4 C 0.1136(6) 0.94462(15) 0.29226(12) 0.0984(8) Uani 1 1 d
C3 C 0.2878(5) 0.92651(16) 0.23881(10) 0.0894(7) Uani 1 1 d
C2 C 0.3175(4) 0.83068(14) 0.22332(9) 0.0773(5) Uani 1 1 d
C9 C 0.4734(4) 0.78952(14) 0.17142(9) 0.0761(6) Uani 1 1 d
C10 C 0.4190(5) 0.69808(16) 0.14263(12) 0.0912(6) Uani 1 1 d
C11 C 0.5620(6) 0.6615(2) 0.09191(12) 0.1031(8) Uani 1 1 d
C12 C 0.7580(6) 0.7158(2) 0.06993(14) 0.1039(8) Uani 1 1 d
C13 C 0.8187(5) 0.8057(2) 0.09794(13) 0.1025(7) Uani 1 1 d
C14 C 0.6788(5) 0.84177(18) 0.14827(12) 0.0900(6) Uani 1 1 d
C15 C 0.2000(4) 0.86975(13) 0.43611(10) 0.0741(5) Uani 1 1 d
C16 C 0.3805(5) 0.86010(19) 0.48396(13) 0.0907(7) Uani 1 1 d
C17 C 0.3664(6) 0.9154(2) 0.53948(13) 0.0997(7) Uani 1 1 d
C18 C 0.1718(6) 0.98161(19) 0.54884(12) 0.0921(6) Uani 1 1 d
C19 C -0.0095(5) 0.99128(18) 0.50327(12) 0.0911(7) Uani 1 1 d
C20 C 0.0048(5) 0.93625(16) 0.44762(12) 0.0851(6) Uani 1 1 d
H1 H 0.030(4) 0.7333(13) 0.2402(9) 0.096(7) Uiso 1 1 d
H7 H 0.480(5) 0.6716(14) 0.2800(8) 0.113(8) Uiso 1 1 d
H8 H 0.221(4) 0.6200(16) 0.3033(8) 0.125(8) Uiso 1 1 d
H6 H 0.455(4) 0.7009(12) 0.3973(8) 0.093(7) Uiso 1 1 d
H5 H -0.116(4) 0.8306(12) 0.3274(7) 0.083(6) Uiso 1 1 d
H3 H 0.183(3) 0.9936(12) 0.3261(7) 0.083(5) Uiso 1 1 d
H4 H -0.028(4) 0.9825(15) 0.2824(8) 0.103(7) Uiso 1 1 d
H2 H 0.367(3) 0.9790(13) 0.2162(7) 0.082(6) Uiso 1 1 d
H10 H 0.275(3) 0.6620(13) 0.1574(7) 0.080(6) Uiso 1 1 d
H11 H 0.496(4) 0.6013(15) 0.0758(9) 0.125(8) Uiso 1 1 d
H12 H 0.868(4) 0.6918(16) 0.0352(10) 0.125(9) Uiso 1 1 d
H13 H 0.963(5) 0.8445(15) 0.0814(9) 0.126(9) Uiso 1 1 d
H14 H 0.718(3) 0.8998(13) 0.1688(7) 0.081(6) Uiso 1 1 d
H16 H 0.516(4) 0.8178(14) 0.4737(8) 0.084(6) Uiso 1 1 d
H17 H 0.502(4) 0.9053(13) 0.5710(9) 0.109(8) Uiso 1 1 d
H18 H 0.167(4) 1.0221(13) 0.5883(9) 0.107(7) Uiso 1 1 d
H19 H -0.154(4) 1.0386(15) 0.5099(8) 0.116(7) Uiso 1 1 d
H20 H -0.123(4) 0.9438(13) 0.4168(8) 0.092(7) Uiso 1 1 d

loop_
_atom_site_aniso_label
_atom_site_aniso_U_11
_atom_site_aniso_U_22
_atom_site_aniso_U_33
_atom_site_aniso_U_23
_atom_site_aniso_U_13
_atom_site_aniso_U_12
C1 0.0971(16) 0.0600(12) 0.1037(15) -0.0076(11) -0.0067(15) -0.0008(13)
C8 0.135(2) 0.0568(13) 0.124(2) 0.0182(13) 0.0231(19) 0.0089(15)
C7 0.1164(19) 0.0763(14) 0.1021(18) 0.0319(14) 0.0060(16) 0.0185(14)
C6 0.0743(14) 0.0572(10) 0.0993(15) 0.0217(10) 0.0047(12) 0.0058(10)
C5 0.0741(16) 0.0734(13) 0.1034(16) 0.0010(11) -0.0049(13) 0.0078(11)
C4 0.142(2) 0.0620(14) 0.0914(17) 0.0020(12) -0.0162(17) 0.0239(15)
C3 0.1263(19) 0.0628(14) 0.0789(13) 0.0055(11) -0.0091(15) 0.0006(13)
C2 0.0851(14) 0.0559(11) 0.0909(14) 0.0038(10) -0.0192(12) -0.0005(11)
C9 0.0783(14) 0.0602(12) 0.0898(14) 0.0043(11) -0.0182(12) -0.0004(11)
C10 0.0879(17) 0.0769(15) 0.1088(18) -0.0073(13) -0.0045(15) -0.0071(13)
C11 0.115(2) 0.0854(18) 0.1086(19) -0.0185(15) -0.0136(17) 0.0025(17)
C12 0.097(2) 0.100(2) 0.115(2) -0.0011(16) 0.0009(17) 0.0151(16)
C13 0.0841(17) 0.0984(19) 0.125(2) 0.0177(17) -0.0015(17) 0.0059(17)
C14 0.0912(17) 0.0712(14) 0.1075(17) 0.0002(13) -0.0188(15) -0.0025(14)
C15 0.0626(12) 0.0701(12) 0.0896(14) 0.0206(11) 0.0070(12) -0.0026(11)
C16 0.0746(17) 0.0886(16) 0.109(2) 0.0247(14) 0.0055(16) 0.0079(14)
C17 0.094(2) 0.1137(19) 0.091(2) 0.0247(16) -0.0042(17) -0.0120(17)
C18 0.0910(18) 0.0928(16) 0.0926(19) 0.0133(14) 0.0174(17) -0.0153(16)
C19 0.0847(17) 0.0900(16) 0.0986(19) 0.0061(14) 0.0131(16) 0.0035(14)
C20 0.0733(15) 0.0849(14) 0.0970(17) 0.0116(13) 0.0019(15) 0.0092(13)

loop_
_atom_type_symbol
_atom_type_description
_atom_type_scat_dispersion_real
_atom_type_scat_dispersion_imag
_atom_type_scat_source
C C 0.0033 0.0016 'International Tables Vol C Tables 4.2.6.8 and 6.1.1.4'
H H 0.0000 0.0000 'International Tables Vol C Tables 4.2.6.8 and 6.1.1.4'

loop_
_geom_angle_atom_site_label_1
_geom_angle_atom_site_label_2
_geom_angle_atom_site_label_3
_geom_angle
C2 C1 C8 113.5(2)
C2 C1 C5 103.74(16)
C8 C1 C5 105.8(2)
C2 C1 H1 107.1(11)
C8 C1 H1 112.7(11)
C5 C1 H1 113.9(11)
C7 C8 C1 103.3(2)
C7 C8 H7 113.4(12)
C1 C8 H7 110.2(11)
C7 C8 H8 112.8(11)
C1 C8 H8 107.8(12)
H7 C8 H8 109.0(16)
C6 C7 C8 114.4(2)
C6 C7 H6 123.0(11)
C8 C7 H6 122.6(11)
C7 C6 C15 126.2(2)
C7 C6 C5 111.1(2)
C15 C6 C5 122.71(16)
C6 C5 C4 114.29(18)
C6 C5 C1 103.56(17)
C4 C5 C1 105.42(19)
C6 C5 H5 109.8(10)
C4 C5 H5 109.9(10)
C1 C5 H5 113.8(10)
C3 C4 C5 103.67(19)
C3 C4 H3 113.7(10)
C5 C4 H3 113.1(9)
C3 C4 H4 115.4(12)
C5 C4 H4 115.4(12)
H3 C4 H4 96.1(15)
C2 C3 C4 114.8(2)
C2 C3 H2 121.9(10)
C4 C3 H2 123.2(10)
C3 C2 C9 127.2(2)
C3 C2 C1 110.3(2)
C9 C2 C1 122.42(16)
C10 C9 C14 116.6(2)
C10 C9 C2 121.9(2)
C14 C9 C2 121.5(2)
C9 C10 C11 121.5(3)
C9 C10 H10 117.5(10)
C11 C10 H10 120.9(10)
C12 C11 C10 120.0(3)
C12 C11 H11 128.4(14)
C10 C11 H11 111.5(14)
C11 C12 C13 119.9(3)
C11 C12 H12 122.8(13)
C13 C12 H12 117.3(13)
C12 C13 C14 120.3(3)
C12 C13 H13 118.9(13)
C14 C13 H13 120.8(13)
C13 C14 C9 121.7(2)
C13 C14 H14 122.3(11)
C9 C14 H14 116.0(11)
C20 C15 C16 116.7(2)
C20 C15 C6 121.2(2)
C16 C15 C6 122.1(2)
C17 C16 C15 121.6(3)
C17 C16 H16 123.5(11)
C15 C16 H16 114.7(11)
C18 C17 C16 120.0(3)
C18 C17 H17 122.9(11)
C16 C17 H17 117.1(11)
C19 C18 C17 119.6(3)
C19 C18 H18 121.3(11)
C17 C18 H18 119.2(11)
C18 C19 C20 120.4(3)
C18 C19 H19 120.3(11)
C20 C19 H19 119.3(11)
C19 C20 C15 121.6(2)
C19 C20 H20 119.1(11)
C15 C20 H20 119.3(11)

loop_
_geom_bond_atom_site_label_1
_geom_bond_atom_site_label_2
_geom_bond_distance
C1 C2 1.510(2)
C1 C8 1.540(3)
C1 C5 1.561(3)
C1 H1 0.982(19)
C8 C7 1.479(3)
C8 H7 0.99(2)
C8 H8 0.99(2)
C7 C6 1.322(2)
C7 H6 0.932(18)
C6 C15 1.473(2)
C6 C5 1.502(3)
C5 C4 1.530(3)
C5 H5 0.971(18)
C4 C3 1.475(3)
C4 H3 1.028(16)
C4 H4 0.93(2)
C3 C2 1.314(2)
C3 H2 0.939(16)
C2 C9 1.473(3)
C9 C10 1.379(3)
C9 C14 1.380(3)
C10 C11 1.394(3)
C10 H10 0.955(17)
C11 C12 1.346(3)
C11 H11 0.93(2)
C12 C13 1.362(3)
C12 H12 0.99(2)
C13 C14 1.377(3)
C13 H13 0.98(2)
C14 H14 0.902(15)
C15 C20 1.380(3)
C15 C16 1.395(3)
C16 C17 1.377(3)
C16 H16 0.94(2)
C17 C18 1.368(3)
C17 H17 0.99(2)
C18 C19 1.365(3)
C18 H18 0.986(17)
C19 C20 1.377(3)
C19 H19 1.00(2)
C20 H20 0.945(18)

loop_
_geom_torsion_atom_site_label_1
_geom_torsion_atom_site_label_2
_geom_torsion_atom_site_label_3
_geom_torsion_atom_site_label_4
_geom_torsion
C2 C1 C8 C7 99.9(2)
C5 C1 C8 C7 -13.2(3)
C1 C8 C7 C6 9.4(3)
C8 C7 C6 C15 177.4(2)
C8 C7 C6 C5 -1.2(3)
C7 C6 C5 C4 -121.6(2)
C15 C6 C5 C4 59.7(3)
C7 C6 C5 C1 -7.5(2)
C15 C6 C5 C1 173.85(17)
C2 C1 C5 C6 -107.00(18)
C8 C1 C5 C6 12.7(2)
C2 C1 C5 C4 13.4(2)
C8 C1 C5 C4 133.1(2)
C6 C5 C4 C3 99.4(2)
C1 C5 C4 C3 -13.6(2)
C5 C4 C3 C2 9.5(3)
C4 C3 C2 C9 178.4(2)
C4 C3 C2 C1 -0.7(3)
C8 C1 C2 C3 -122.5(2)
C5 C1 C2 C3 -8.2(2)
C8 C1 C2 C9 58.3(3)
C5 C1 C2 C9 172.61(17)
C3 C2 C9 C10 -153.3(2)
C1 C2 C9 C10 25.8(3)
C3 C2 C9 C14 25.4(3)
C1 C2 C9 C14 -155.57(19)
C14 C9 C10 C11 -1.2(3)
C2 C9 C10 C11 177.53(19)
C9 C10 C11 C12 0.0(3)
C10 C11 C12 C13 1.0(3)
C11 C12 C13 C14 -0.6(3)
C12 C13 C14 C9 -0.7(3)
C10 C9 C14 C13 1.6(3)
C2 C9 C14 C13 -177.15(19)
C7 C6 C15 C20 -162.21(19)
C5 C6 C15 C20 16.2(2)
C7 C6 C15 C16 17.1(3)
C5 C6 C15 C16 -164.45(18)
C20 C15 C16 C17 -1.0(3)
C6 C15 C16 C17 179.67(18)
C15 C16 C17 C18 0.2(3)
C16 C17 C18 C19 0.9(3)
C17 C18 C19 C20 -1.1(3)
C18 C19 C20 C15 0.3(3)
C16 C15 C20 C19 0.8(3)
C6 C15 C20 C19 -179.89(18)

loop_
_cod_related_entry_id
_cod_related_entry_code
_cod_related_entry_database
1 17591668 ChemSpider
